data_4303868
loop_
_publ_author_name
'Yanfeng Bi'
'Xiu-Teng Wang'
'Wuping Liao'
'Xinwu Wang'
'Ruiping Deng'
'Hongjie Zhang'
'Song Gao'

_publ_contact_author 'Prof Dr Wuping Liao'
_publ_contact_author_address
;     State Key Lab of Rare Earth Resource Utilization
      Changchun Institute of Applied Chemistry
      CAS, Changchun 130022
      P.R. China
;
_publ_contact_author_email wpliao@ciac.jl.cn
_publ_section_title
;
Thiacalix[4]arene-Supported Planar Ln4 (Ln = TbIII, DyIII) Clusters: Toward
Luminescent and Magnetic Bifunctional Materials
;
_journal_name_full 'Inorganic Chemistry'
_journal_page_first 11743
_journal_page_last 11747
_journal_paper_doi 10.1021/ic9017807
_journal_volume 48
_journal_year 2009
_chemical_formula_moiety '[Dy4(OH)(C48H28O4S4)2Cl3(CH3OH)2(H2O)3] (CH3OH)4.66 (H2O)2'
_chemical_formula_sum 'C102.65 H93.64 Cl3 Dy4 O20.66 S8'
_chemical_formula_weight 2670.61
_chemical_name_common '[Dy4(OH)(C48H28O4S4)2Cl3(CH3OH)2(H2O)3] (CH3OH)4.66 (H2O)2'
_chemical_name_systematic
; 
 ? 
;
_space_group_IT_number 14
_symmetry_cell_setting monoclinic
_symmetry_space_group_name_Hall '-P 2ybc'
_symmetry_space_group_name_H-M 'P 1 21/c 1'
_atom_sites_solution_hydrogens geom
_atom_sites_solution_primary direct
_atom_sites_solution_secondary difmap
_audit_creation_method SHELXL-97
_cell_angle_alpha 90.00
_cell_angle_beta 118.568(2)
_cell_angle_gamma 90.00
_cell_formula_units_Z 2
_cell_length_a 15.6309(6)
_cell_length_b 11.9638(4)
_cell_length_c 32.2831(10)
_cell_measurement_reflns_used 9880
_cell_measurement_temperature 187(2)
_cell_measurement_theta_max 26.0233
_cell_measurement_theta_min 2.2581
_cell_volume 5302.1(3)
_computing_cell_refinement 'Bruker SAINT'
_computing_data_collection 'Bruker APEX2'
_computing_data_reduction 'Bruker SAINT'
_computing_molecular_graphics 'Bruker SHELXTL'
_computing_publication_material 'Bruker SHELXTL'
_computing_structure_refinement 'SHELXL-97 (Sheldrick, 2008)'
_computing_structure_solution 'SHELXS-97 (Sheldrick, 2008)'
_diffrn_ambient_temperature 187(2)
_diffrn_measured_fraction_theta_full 0.999
_diffrn_measured_fraction_theta_max 0.999
_diffrn_measurement_device_type 'Bruker APEX-II CCD'
_diffrn_measurement_method '\f and \w scans'
_diffrn_radiation_monochromator graphite
_diffrn_radiation_source 'fine-focus sealed tube'
_diffrn_radiation_type MoK\a
_diffrn_radiation_wavelength 0.71073
_diffrn_reflns_av_R_equivalents 0.0322
_diffrn_reflns_av_sigmaI/netI 0.0339
_diffrn_reflns_limit_h_max 18
_diffrn_reflns_limit_h_min -18
_diffrn_reflns_limit_k_max 14
_diffrn_reflns_limit_k_min -12
_diffrn_reflns_limit_l_max 38
_diffrn_reflns_limit_l_min -38
_diffrn_reflns_number 31323
_diffrn_reflns_theta_full 25.00
_diffrn_reflns_theta_max 25.00
_diffrn_reflns_theta_min 1.44
_exptl_absorpt_coefficient_mu 3.086
_exptl_absorpt_correction_T_max 0.7084
_exptl_absorpt_correction_T_min 0.6547
_exptl_absorpt_correction_type empirical
_exptl_absorpt_process_details ' SADABS, Sheldrick, 1996'
_exptl_crystal_colour colourless
_exptl_crystal_density_diffrn 1.673
_exptl_crystal_density_method 'not measured'
_exptl_crystal_description block
_exptl_crystal_F_000 2636
_exptl_crystal_size_max 0.15
_exptl_crystal_size_mid 0.13
_exptl_crystal_size_min 0.12
_refine_diff_density_max 1.975
_refine_diff_density_min -2.522
_refine_diff_density_rms 0.447
_refine_ls_extinction_method none
_refine_ls_goodness_of_fit_ref 1.098
_refine_ls_hydrogen_treatment constr
_refine_ls_matrix_type full
_refine_ls_number_parameters 600
_refine_ls_number_reflns 9335
_refine_ls_number_restraints 67
_refine_ls_restrained_S_all 1.119
_refine_ls_R_factor_all 0.0687
_refine_ls_R_factor_gt 0.0520
_refine_ls_shift/su_max 0.000
_refine_ls_shift/su_mean 0.000
_refine_ls_structure_factor_coef Fsqd
_refine_ls_weighting_details 'calc w=1/[\s^2^(Fo^2^)+(0.0909P)^2^+34.0953P] where P=(Fo^2^+2Fc^2^)/3'
_refine_ls_weighting_scheme calc
_refine_ls_wR_factor_gt 0.1536
_refine_ls_wR_factor_ref 0.1642
_reflns_number_gt 7611
_reflns_number_total 9335
_reflns_threshold_expression >2sigma(I)
_cod_data_source_file ic9017807_si_002_2.cif
_cod_data_source_block compound_2
_cod_depositor_comments
;
The following automatic conversions were performed:
'_symmetry_cell_setting' value 'Monoclinic' changed to 'monoclinic'
according to '/home/saulius/struct/CIF-dictionaries/cif_core.dic'
dictionary named 'cif_core.dic' version 2.4.1 from
2010-06-29.

'_exptl_absorpt_correction_type' value 'Empirical' changed to
'empirical' according to
'/home/saulius/struct/CIF-dictionaries/cif_core.dic' dictionary named
'cif_core.dic' version 2.4.1 from 2010-06-29.

Automatic conversion script
Id: cif_fix_enum 1527 2010-12-29 10:47:43Z saulius 
;
_cod_original_sg_symbol_H-M 'P 21/c'
_cod_database_code 4303868

loop_
_symmetry_equiv_pos_as_xyz
'x, y, z'
'-x, y+1/2, -z+1/2'
'-x, -y, -z'
'x, -y-1/2, z-1/2'

loop_
_atom_site_label
_atom_site_type_symbol
_atom_site_fract_x
_atom_site_fract_y
_atom_site_fract_z
_atom_site_U_iso_or_equiv
_atom_site_adp_type
_atom_site_occupancy
_atom_site_symmetry_multiplicity
_atom_site_calc_flag
_atom_site_refinement_flags
_atom_site_disorder_assembly
_atom_site_disorder_group
Dy1 Dy 1.12479(3) 0.01062(3) 0.084755(13) 0.03033(14) Uani 1 1 d . . .
Dy2 Dy 1.03258(3) 0.20048(4) -0.011536(13) 0.03095(14) Uani 1 1 d U . .
Cl1 Cl 0.9540(2) 0.3471(3) -0.08703(11) 0.0758(9) Uani 1 1 d U . .
Cl2 Cl 1.1855(3) -0.1357(4) 0.15418(19) 0.0746(13) Uani 0.50 1 d P . .
O8 O 1.1855(3) -0.1357(4) 0.15418(19) 0.0746(13) Uani 0.50 1 d P . .
S1 S 0.91822(16) 0.37325(18) 0.00452(7) 0.0324(5) Uani 1 1 d . . .
S2 S 1.06696(15) 0.07897(18) 0.15343(7) 0.0295(4) Uani 1 1 d . D .
S3 S 1.18386(15) 0.2449(2) -0.03823(7) 0.0328(5) Uani 1 1 d . . .
S4 S 1.32546(15) -0.04566(19) 0.11261(7) 0.0329(5) Uani 1 1 d . D .
O1 O 1.0273(4) 0.1717(5) 0.05934(19) 0.0324(13) Uani 1 1 d . . .
O2 O 0.9825(4) -0.0829(5) 0.0727(2) 0.0339(13) Uani 1 1 d . . .
O3 O 1.1766(4) 0.1018(5) 0.0366(2) 0.0354(14) Uani 1 1 d . . .
O4 O 1.1331(4) -0.1552(5) 0.0483(2) 0.0348(13) Uani 1 1 d . . .
O5 O 1.0000 0.0000 0.0000 0.038(2) Uani 1 2 d S . .
O6 O 1.2355(6) 0.1580(7) 0.1368(3) 0.050(2) Uani 1 1 d . . .
O7 O 1.1543(5) 0.3502(5) 0.0436(3) 0.0487(17) Uani 1 1 d U . .
C1 C 0.9944(6) 0.2355(7) 0.0822(3) 0.0277(17) Uani 1 1 d . D .
C2 C 0.9435(6) 0.3366(7) 0.0630(3) 0.0315(18) Uani 1 1 d . D .
C3 C 0.9164(6) 0.4062(8) 0.0883(3) 0.037(2) Uani 1 1 d . . .
H3A H 0.8846 0.4747 0.0747 0.045 Uiso 1 1 calc R D .
C4 C 0.9343(6) 0.3789(8) 0.1334(3) 0.038(2) Uani 1 1 d . D .
C5 C 0.9795(6) 0.2781(8) 0.1519(3) 0.0332(19) Uani 1 1 d . . .
H5A H 0.9902 0.2566 0.1824 0.040 Uiso 1 1 calc R D .
C6 C 1.0093(6) 0.2079(7) 0.1277(3) 0.0300(18) Uani 1 1 d . D .
C7 C 0.9362(6) -0.0829(8) 0.0980(3) 0.0319(19) Uani 1 1 d . D .
C8 C 0.9669(6) -0.0129(7) 0.1379(3) 0.0294(18) Uani 1 1 d . . .
C9 C 0.9200(7) -0.0151(7) 0.1652(3) 0.0326(19) Uani 1 1 d . D .
H9A H 0.9437 0.0308 0.1925 0.039 Uiso 1 1 calc R . .
C10 C 0.8403(6) -0.0823(7) 0.1538(3) 0.0332(19) Uani 1 1 d . . .
C11 C 0.8083(6) -0.1511(8) 0.1137(3) 0.0350(19) Uani 1 1 d . D .
H11A H 0.7535 -0.1984 0.1050 0.042 Uiso 1 1 calc R . .
C12 C 0.8551(6) -0.1509(7) 0.0870(3) 0.0297(18) Uani 1 1 d . . .
C13 C 1.2630(6) 0.1060(7) 0.0389(3) 0.0321(19) Uani 1 1 d . D .
C14 C 1.2826(6) 0.1694(8) 0.0078(3) 0.0328(19) Uani 1 1 d . D .
C15 C 1.3747(6) 0.1772(8) 0.0125(3) 0.036(2) Uani 1 1 d . . .
H15A H 1.3842 0.2212 -0.0094 0.044 Uiso 1 1 calc R D .
C16 C 1.4541(6) 0.1226(8) 0.0484(3) 0.036(2) Uani 1 1 d . D .
C17 C 1.4364(6) 0.0561(8) 0.0784(3) 0.0346(19) Uani 1 1 d . . .
H17A H 1.4891 0.0169 0.1030 0.041 Uiso 1 1 calc R D .
C18 C 1.3444(6) 0.0448(7) 0.0739(3) 0.0320(18) Uani 1 1 d . D .
C19 C 1.2100(6) -0.2138(7) 0.0540(3) 0.0315(19) Uani 1 1 d . D .
C20 C 1.3064(6) -0.1763(7) 0.0829(3) 0.0299(18) Uani 1 1 d . . .
C21 C 1.3857(7) -0.2390(8) 0.0887(3) 0.039(2) Uani 1 1 d . D .
H21A H 1.4493 -0.2121 0.1093 0.047 Uiso 1 1 calc R . .
C22 C 1.3757(7) -0.3397(8) 0.0656(3) 0.043(2) Uani 1 1 d . . .
C23 C 1.2815(7) -0.3772(8) 0.0372(3) 0.042(2) Uani 1 1 d . D .
H23A H 1.2720 -0.4465 0.0212 0.050 Uiso 1 1 calc R . .
C24 C 1.2002(6) -0.3168(7) 0.0312(3) 0.0298(18) Uani 1 1 d . . .
C25 C 0.9111(7) 0.4579(9) 0.1627(3) 0.046(2) Uani 1 1 d . . .
C26 C 0.9335(10) 0.5717(10) 0.1641(4) 0.068(4) Uani 1 1 d . D .
H26A H 0.9604 0.6004 0.1454 0.082 Uiso 1 1 calc R . .
C27 C 0.9152(12) 0.6430(11) 0.1938(4) 0.082(5) Uani 1 1 d . . .
H27A H 0.9298 0.7204 0.1947 0.099 Uiso 1 1 calc R D .
C28 C 0.8786(11) 0.6051(14) 0.2203(4) 0.085(5) Uani 1 1 d . D .
H28A H 0.8671 0.6550 0.2400 0.102 Uiso 1 1 calc R . .
C29 C 0.8575(10) 0.4961(13) 0.2196(4) 0.070(4) Uani 1 1 d . . .
H29A H 0.8306 0.4696 0.2386 0.085 Uiso 1 1 calc R D .
C30 C 0.8748(9) 0.4206(11) 0.1910(4) 0.059(3) Uani 1 1 d . D .
H30A H 0.8610 0.3434 0.1914 0.070 Uiso 1 1 calc R . .
C31 C 0.7928(6) -0.0866(8) 0.1840(3) 0.036(2) Uani 1 1 d . D .
C32 C 0.8470(7) -0.0730(9) 0.2326(3) 0.047(2) Uani 1 1 d . . .
H32A H 0.9152 -0.0608 0.2463 0.056 Uiso 1 1 calc R D .
C33 C 0.8037(9) -0.0770(11) 0.2614(4) 0.060(3) Uani 1 1 d . D .
H33A H 0.8417 -0.0656 0.2945 0.072 Uiso 1 1 calc R . .
C34 C 0.7064(9) -0.0972(11) 0.2420(4) 0.061(3) Uani 1 1 d . . .
H34A H 0.6770 -0.1008 0.2618 0.074 Uiso 1 1 calc R D .
C35 C 0.6497(8) -0.1126(11) 0.1942(4) 0.062(3) Uani 1 1 d . D .
H35A H 0.5817 -0.1262 0.1810 0.075 Uiso 1 1 calc R . .
C36 C 0.6933(8) -0.1081(10) 0.1653(3) 0.054(3) Uani 1 1 d . . .
H36A H 0.6548 -0.1199 0.1323 0.065 Uiso 1 1 calc R D .
C37 C 1.5537(6) 0.1343(8) 0.0546(3) 0.039(2) Uani 1 1 d . . .
C38 C 1.5735(7) 0.1274(11) 0.0182(4) 0.055(3) Uani 1 1 d . D .
H38A H 1.5216 0.1144 -0.0126 0.066 Uiso 1 1 calc R . .
C39 C 1.6689(8) 0.1391(11) 0.0250(4) 0.058(3) Uani 1 1 d . . .
H39A H 1.6803 0.1339 -0.0013 0.070 Uiso 1 1 calc R D .
C40 C 1.7425(7) 0.1570(10) 0.0672(4) 0.057(3) Uani 1 1 d . D .
H40A H 1.8060 0.1673 0.0710 0.068 Uiso 1 1 calc R . .
C41 C 1.7274(7) 0.1612(10) 0.1075(4) 0.056(3) Uani 1 1 d . . .
H41A H 1.7806 0.1719 0.1382 0.067 Uiso 1 1 calc R D .
C42 C 1.6341(7) 0.1493(10) 0.1006(4) 0.053(3) Uani 1 1 d . D .
H42A H 1.6229 0.1511 0.1271 0.063 Uiso 1 1 calc R . .
C43 C 1.4619(9) -0.4031(10) 0.0706(5) 0.068(3) Uani 1 1 d U A .
C44 C 1.555(2) -0.380(3) 0.1021(12) 0.094(3) Uani 0.572(14) 1 d PU A 1
H44A H 1.5678 -0.3285 0.1269 0.112 Uiso 0.572(14) 1 calc PR A 1
C45 C 1.6324(12) -0.4298(14) 0.0990(6) 0.094(3) Uani 1 1 d U A 1
H45A H 1.6945 -0.3961 0.1171 0.112 Uiso 1 1 calc R A 1
C46 C 1.630(2) -0.516(2) 0.0745(12) 0.094(3) Uani 0.572(14) 1 d PU A 1
H46A H 1.6870 -0.5481 0.0761 0.112 Uiso 0.572(14) 1 calc PR A 1
C47 C 1.540(2) -0.557(3) 0.0464(10) 0.094(3) Uani 0.572(14) 1 d PU A 1
H47A H 1.5310 -0.6303 0.0341 0.112 Uiso 0.572(14) 1 calc PR A 1
C48 C 1.455(2) -0.481(2) 0.0354(11) 0.094(3) Uani 0.572(14) 1 d PU A 1
H48A H 1.3980 -0.4849 0.0056 0.112 Uiso 0.572(14) 1 calc PR A 1
C44' C 1.546(3) -0.360(4) 0.0846(15) 0.094(3) Uani 0.428(14) 1 d PU A 2
H44B H 1.5524 -0.2803 0.0857 0.112 Uiso 0.428(14) 1 d PR A 2
C46' C 1.619(3) -0.542(3) 0.0978(15) 0.094(3) Uani 0.428(14) 1 d PU A 2
H46B H 1.6727 -0.5878 0.1016 0.112 Uiso 0.428(14) 1 d PR A 2
C47' C 1.530(3) -0.599(3) 0.0911(14) 0.094(3) Uani 0.428(14) 1 d PU A 2
H47B H 1.5260 -0.6791 0.0923 0.112 Uiso 0.428(14) 1 d PR A 2
C48' C 1.449(3) -0.527(3) 0.0774(14) 0.094(3) Uani 0.428(14) 1 d PU A 2
H48B H 1.3892 -0.5560 0.0749 0.112 Uiso 0.428(14) 1 d PR A 2
C49 C 1.2992(19) 0.145(2) 0.1881(10) 0.078(6) Uani 0.54(2) 1 d P B 1
C49' C 1.264(3) 0.208(3) 0.1503(14) 0.078(6) Uani 0.46(2) 1 d P B 2
O9 O 0.7525(11) 0.4637(13) -0.1467(5) 0.131(4) Uiso 1 1 d . C 1
C50 C 0.667(3) 0.390(4) -0.1699(16) 0.131(4) Uiso 0.50 1 d P C 1
C50' C 0.853(4) 0.487(4) -0.1139(17) 0.131(4) Uiso 0.50 1 d P D 2
O10 O 0.4751(12) -0.3428(14) -0.2550(6) 0.132(7) Uiso 0.91(3) 1 d P . .
C51' C 0.465(4) -0.225(4) -0.2830(18) 0.132(7) Uiso 0.453(15) 1 d P . .
C51 C 0.476(4) -0.410(4) -0.2254(19) 0.132(7) Uiso 0.453(15) 1 d P . .
O11 O 0.7150(14) -0.3461(17) -0.1154(7) 0.064(6) Uiso 0.42(2) 1 d P . .
C52 C 0.610(2) -0.351(3) -0.1189(10) 0.064(6) Uiso 0.42(2) 1 d P . .
O1W O 0.4200(13) -0.1660(15) -0.2139(6) 0.164(6) Uiso 1 1 d . . .

loop_
_atom_site_aniso_label
_atom_site_aniso_U_11
_atom_site_aniso_U_22
_atom_site_aniso_U_33
_atom_site_aniso_U_23
_atom_site_aniso_U_13
_atom_site_aniso_U_12
Dy1 0.0275(2) 0.0372(3) 0.0300(2) -0.00243(16) 0.01678(18) -0.00330(16)
Dy2 0.0287(2) 0.0406(3) 0.0281(2) -0.00534(16) 0.01729(17) -0.00711(17)
Cl1 0.073(2) 0.101(3) 0.0525(16) 0.0209(13) 0.0289(15) -0.0009(18)
Cl2 0.060(3) 0.071(3) 0.096(4) 0.004(3) 0.040(3) 0.014(2)
O8 0.060(3) 0.071(3) 0.096(4) 0.004(3) 0.040(3) 0.014(2)
S1 0.0344(11) 0.0343(11) 0.0258(10) -0.0020(8) 0.0122(9) -0.0054(9)
S2 0.0288(10) 0.0364(11) 0.0245(9) -0.0021(8) 0.0137(8) -0.0031(9)
S3 0.0296(11) 0.0440(13) 0.0303(10) -0.0055(9) 0.0188(9) -0.0083(9)
S4 0.0283(11) 0.0392(12) 0.0308(10) -0.0066(9) 0.0137(9) -0.0042(9)
O1 0.031(3) 0.042(3) 0.028(3) 0.001(3) 0.017(2) 0.002(3)
O2 0.033(3) 0.044(4) 0.035(3) -0.007(3) 0.026(3) -0.010(3)
O3 0.020(3) 0.058(4) 0.031(3) 0.002(3) 0.014(2) -0.006(3)
O4 0.028(3) 0.040(3) 0.038(3) -0.008(3) 0.018(3) -0.006(3)
O5 0.035(5) 0.049(6) 0.032(4) -0.006(4) 0.017(4) -0.005(4)
O6 0.035(4) 0.056(5) 0.064(5) -0.014(4) 0.026(4) -0.005(4)
O7 0.072(4) 0.034(3) 0.080(4) -0.021(3) 0.068(3) -0.021(3)
C1 0.023(4) 0.032(4) 0.030(4) -0.011(3) 0.014(3) -0.009(3)
C2 0.025(4) 0.037(5) 0.029(4) -0.002(4) 0.009(3) -0.004(4)
C3 0.037(5) 0.035(5) 0.033(5) -0.008(4) 0.012(4) 0.000(4)
C4 0.032(5) 0.044(5) 0.029(4) -0.009(4) 0.008(4) 0.001(4)
C5 0.034(5) 0.045(5) 0.023(4) -0.011(4) 0.015(3) -0.009(4)
C6 0.026(4) 0.038(5) 0.027(4) -0.006(3) 0.013(3) -0.004(4)
C7 0.033(4) 0.045(5) 0.025(4) 0.004(4) 0.019(4) 0.004(4)
C8 0.028(4) 0.034(5) 0.026(4) -0.001(3) 0.012(3) -0.002(3)
C9 0.039(5) 0.038(5) 0.024(4) 0.002(3) 0.018(4) 0.003(4)
C10 0.036(5) 0.039(5) 0.030(4) 0.003(4) 0.020(4) 0.002(4)
C11 0.030(4) 0.044(5) 0.033(4) 0.000(4) 0.016(4) -0.004(4)
C12 0.029(4) 0.036(5) 0.026(4) -0.001(3) 0.015(3) -0.003(4)
C13 0.023(4) 0.042(5) 0.033(4) -0.014(4) 0.014(3) -0.011(4)
C14 0.029(4) 0.046(5) 0.027(4) -0.010(4) 0.016(3) -0.010(4)
C15 0.031(5) 0.054(6) 0.032(4) -0.015(4) 0.021(4) -0.016(4)
C16 0.025(4) 0.043(5) 0.043(5) -0.011(4) 0.019(4) -0.006(4)
C17 0.027(4) 0.040(5) 0.038(5) -0.005(4) 0.016(4) -0.003(4)
C18 0.033(5) 0.030(4) 0.035(4) -0.010(4) 0.018(4) -0.004(4)
C19 0.037(5) 0.040(5) 0.022(4) 0.010(3) 0.018(4) 0.005(4)
C20 0.031(4) 0.031(4) 0.030(4) -0.005(3) 0.015(3) -0.005(4)
C21 0.030(5) 0.042(5) 0.035(5) -0.001(4) 0.008(4) 0.001(4)
C22 0.037(5) 0.045(6) 0.041(5) 0.001(4) 0.012(4) 0.011(4)
C23 0.044(5) 0.032(5) 0.039(5) -0.004(4) 0.012(4) 0.011(4)
C24 0.030(4) 0.035(5) 0.021(4) -0.004(3) 0.009(3) -0.004(4)
C25 0.049(6) 0.049(6) 0.030(5) -0.003(4) 0.011(4) 0.016(5)
C26 0.101(10) 0.058(7) 0.035(5) 0.004(5) 0.024(6) 0.039(7)
C27 0.130(13) 0.056(8) 0.037(6) 0.001(5) 0.020(7) 0.047(8)
C28 0.097(11) 0.102(12) 0.040(7) -0.007(7) 0.020(7) 0.045(9)
C29 0.069(8) 0.094(11) 0.048(7) -0.012(7) 0.027(6) 0.010(7)
C30 0.064(7) 0.067(8) 0.049(6) -0.014(5) 0.030(5) 0.007(6)
C31 0.037(5) 0.046(5) 0.033(4) 0.001(4) 0.024(4) 0.001(4)
C32 0.037(5) 0.069(7) 0.037(5) -0.004(5) 0.021(4) -0.006(5)
C33 0.062(7) 0.090(9) 0.038(5) -0.007(6) 0.032(5) 0.001(6)
C34 0.067(7) 0.095(9) 0.044(6) -0.008(6) 0.045(6) -0.008(7)
C35 0.047(6) 0.094(9) 0.060(7) -0.019(6) 0.037(6) -0.027(6)
C36 0.053(6) 0.083(8) 0.034(5) -0.013(5) 0.027(5) -0.018(6)
C37 0.025(4) 0.045(5) 0.055(6) -0.016(4) 0.024(4) -0.012(4)
C38 0.036(5) 0.083(8) 0.046(6) -0.005(5) 0.019(5) -0.003(5)
C39 0.051(6) 0.085(9) 0.056(6) -0.002(6) 0.039(6) 0.002(6)
C40 0.032(5) 0.068(8) 0.072(7) -0.004(6) 0.025(5) -0.002(5)
C41 0.031(5) 0.073(8) 0.056(6) 0.000(6) 0.014(5) -0.001(5)
C42 0.040(6) 0.069(7) 0.053(6) -0.005(5) 0.025(5) -0.004(5)
C43 0.048(6) 0.055(6) 0.077(7) -0.017(5) 0.010(5) 0.014(5)
C44 0.081(4) 0.088(4) 0.104(4) -0.015(3) 0.037(3) 0.013(3)
C45 0.081(4) 0.088(4) 0.104(4) -0.015(3) 0.037(3) 0.013(3)
C46 0.081(4) 0.088(4) 0.104(4) -0.015(3) 0.037(3) 0.013(3)
C47 0.081(4) 0.088(4) 0.104(4) -0.015(3) 0.037(3) 0.013(3)
C48 0.081(4) 0.088(4) 0.104(4) -0.015(3) 0.037(3) 0.013(3)
C44' 0.081(4) 0.088(4) 0.104(4) -0.015(3) 0.037(3) 0.013(3)
C46' 0.081(4) 0.088(4) 0.104(4) -0.015(3) 0.037(3) 0.013(3)
C47' 0.081(4) 0.088(4) 0.104(4) -0.015(3) 0.037(3) 0.013(3)
C48' 0.081(4) 0.088(4) 0.104(4) -0.015(3) 0.037(3) 0.013(3)
C49 0.072(14) 0.074(15) 0.089(16) -0.012(10) 0.039(12) 0.001(11)
C49' 0.072(14) 0.074(15) 0.089(16) -0.012(10) 0.039(12) 0.001(11)

loop_
_atom_type_symbol
_atom_type_description
_atom_type_scat_dispersion_real
_atom_type_scat_dispersion_imag
_atom_type_scat_source
C C 0.0033 0.0016 'International Tables Vol C Tables 4.2.6.8 and 6.1.1.4'
H H 0.0000 0.0000 'International Tables Vol C Tables 4.2.6.8 and 6.1.1.4'
Cl Cl 0.1484 0.1585 'International Tables Vol C Tables 4.2.6.8 and 6.1.1.4'
Dy Dy -0.1892 4.4098 'International Tables Vol C Tables 4.2.6.8 and 6.1.1.4'
O O 0.0106 0.0060 'International Tables Vol C Tables 4.2.6.8 and 6.1.1.4'
S S 0.1246 0.1234 'International Tables Vol C Tables 4.2.6.8 and 6.1.1.4'

loop_
_geom_angle_atom_site_label_1
_geom_angle_atom_site_label_2
_geom_angle_atom_site_label_3
_geom_angle
_geom_angle_site_symmetry_1
_geom_angle_site_symmetry_3
_geom_angle_publ_flag
O3 Dy1 O4 86.6(2) . . ?
O3 Dy1 O1 76.0(2) . . ?
O4 Dy1 O1 134.6(2) . . ?
O3 Dy1 O2 135.54(19) . . ?
O4 Dy1 O2 77.8(2) . . ?
O1 Dy1 O2 85.9(2) . . ?
O3 Dy1 O6 76.6(2) . . ?
O4 Dy1 O6 139.0(2) . . ?
O1 Dy1 O6 77.3(2) . . ?
O2 Dy1 O6 138.5(2) . . ?
O3 Dy1 O5 68.39(13) . . ?
O4 Dy1 O5 66.89(15) . . ?
O1 Dy1 O5 67.76(14) . . ?
O2 Dy1 O5 67.18(14) . . ?
O6 Dy1 O5 135.0(2) . . ?
O3 Dy1 Cl2 140.96(17) . . ?
O4 Dy1 Cl2 77.32(19) . . ?
O1 Dy1 Cl2 138.71(17) . . ?
O2 Dy1 Cl2 75.61(18) . . ?
O6 Dy1 Cl2 92.6(2) . . ?
O5 Dy1 Cl2 132.39(12) . . ?
O3 Dy1 S2 135.58(16) . . ?
O4 Dy1 S2 137.69(15) . . ?
O1 Dy1 S2 69.29(14) . . ?
O2 Dy1 S2 69.04(14) . . ?
O6 Dy1 S2 69.54(18) . . ?
O5 Dy1 S2 119.36(4) . . ?
Cl2 Dy1 S2 69.67(11) . . ?
O3 Dy1 S4 69.35(15) . . ?
O4 Dy1 S4 69.33(14) . . ?
O1 Dy1 S4 136.41(15) . . ?
O2 Dy1 S4 137.61(16) . . ?
O6 Dy1 S4 69.76(18) . . ?
O5 Dy1 S4 119.46(4) . . ?
Cl2 Dy1 S4 71.70(11) . . ?
S2 Dy1 S4 121.18(6) . . ?
O3 Dy1 Dy2 103.93(15) . 3_755 ?
O4 Dy1 Dy2 41.04(14) . 3_755 ?
O1 Dy1 Dy2 103.02(14) . 3_755 ?
O2 Dy1 Dy2 41.16(14) . 3_755 ?
O6 Dy1 Dy2 179.5(2) . 3_755 ?
O5 Dy1 Dy2 45.477(9) . 3_755 ?
Cl2 Dy1 Dy2 86.92(12) . 3_755 ?
S2 Dy1 Dy2 110.09(4) . 3_755 ?
S4 Dy1 Dy2 110.23(4) . 3_755 ?
O3 Dy1 Dy2 40.91(14) . . ?
O4 Dy1 Dy2 101.48(15) . . ?
O1 Dy1 Dy2 41.01(13) . . ?
O2 Dy1 Dy2 101.78(15) . . ?
O6 Dy1 Dy2 89.9(2) . . ?
O5 Dy1 Dy2 45.111(9) . . ?
Cl2 Dy1 Dy2 177.28(11) . . ?
S2 Dy1 Dy2 110.26(4) . . ?
S4 Dy1 Dy2 110.25(5) . . ?
Dy2 Dy1 Dy2 90.588(13) 3_755 . ?
O4 Dy2 O2 78.0(2) 3_755 3_755 ?
O4 Dy2 O3 134.2(2) 3_755 . ?
O2 Dy2 O3 86.3(2) 3_755 . ?
O4 Dy2 O1 85.1(2) 3_755 . ?
O2 Dy2 O1 134.1(2) 3_755 . ?
O3 Dy2 O1 75.59(19) . . ?
O4 Dy2 O5 66.50(15) 3_755 . ?
O2 Dy2 O5 66.85(14) 3_755 . ?
O3 Dy2 O5 67.73(15) . . ?
O1 Dy2 O5 67.24(15) . . ?
O4 Dy2 O7 141.0(2) 3_755 . ?
O2 Dy2 O7 137.42(18) 3_755 . ?
O3 Dy2 O7 74.8(2) . . ?
O1 Dy2 O7 77.9(2) . . ?
O5 Dy2 O7 133.57(17) . . ?
O4 Dy2 Cl1 77.42(17) 3_755 . ?
O2 Dy2 Cl1 79.31(17) 3_755 . ?
O3 Dy2 Cl1 141.42(15) . . ?
O1 Dy2 Cl1 137.86(16) . . ?
O5 Dy2 Cl1 134.29(8) . . ?
O7 Dy2 Cl1 92.14(19) . . ?
O4 Dy2 S3 138.33(15) 3_755 . ?
O2 Dy2 S3 68.33(14) 3_755 . ?
O3 Dy2 S3 68.49(14) . . ?
O1 Dy2 S3 136.19(14) . . ?
O5 Dy2 S3 117.77(5) . . ?
O7 Dy2 S3 69.29(13) . . ?
Cl1 Dy2 S3 72.93(9) . . ?
O4 Dy2 S1 68.46(15) 3_755 . ?
O2 Dy2 S1 138.32(15) 3_755 . ?
O3 Dy2 S1 135.04(15) . . ?
O1 Dy2 S1 67.92(15) . . ?
O5 Dy2 S1 117.48(4) . . ?
O7 Dy2 S1 72.68(15) . . ?
Cl1 Dy2 S1 70.01(9) . . ?
S3 Dy2 S1 124.74(6) . . ?
O4 Dy2 Dy1 41.09(15) 3_755 3_755 ?
O2 Dy2 Dy1 41.31(13) 3_755 3_755 ?
O3 Dy2 Dy1 102.93(15) . 3_755 ?
O1 Dy2 Dy1 102.07(15) . 3_755 ?
O5 Dy2 Dy1 44.886(9) . 3_755 ?
O7 Dy2 Dy1 177.67(16) . 3_755 ?
Cl1 Dy2 Dy1 89.43(8) . 3_755 ?
S3 Dy2 Dy1 109.59(4) . 3_755 ?
S1 Dy2 Dy1 109.50(4) . 3_755 ?
O4 Dy2 Dy1 100.59(15) 3_755 . ?
O2 Dy2 Dy1 100.91(15) 3_755 . ?
O3 Dy2 Dy1 40.59(13) . . ?
O1 Dy2 Dy1 40.88(14) . . ?
O5 Dy2 Dy1 44.525(9) . . ?
O7 Dy2 Dy1 89.07(17) . . ?
Cl1 Dy2 Dy1 177.93(7) . . ?
S3 Dy2 Dy1 109.09(5) . . ?
S1 Dy2 Dy1 108.80(4) . . ?
Dy1 Dy2 Dy1 89.411(13) 3_755 . ?
C50' Cl1 Dy2 140.3(13) . . ?
C24 S1 C2 103.2(4) 3_755 . ?
C24 S1 Dy2 98.6(3) 3_755 . ?
C2 S1 Dy2 99.7(3) . . ?
C8 S2 C6 103.0(4) . . ?
C8 S2 Dy1 99.5(3) . . ?
C6 S2 Dy1 99.3(3) . . ?
C12 S3 C14 102.1(4) 3_755 . ?
C12 S3 Dy2 99.3(3) 3_755 . ?
C14 S3 Dy2 99.2(3) . . ?
C18 S4 C20 101.3(4) . . ?
C18 S4 Dy1 99.2(3) . . ?
C20 S4 Dy1 99.1(3) . . ?
C1 O1 Dy1 129.7(5) . . ?
C1 O1 Dy2 131.3(5) . . ?
Dy1 O1 Dy2 98.1(2) . . ?
C7 O2 Dy2 130.9(5) . 3_755 ?
C7 O2 Dy1 130.6(5) . . ?
Dy2 O2 Dy1 97.53(19) 3_755 . ?
C13 O3 Dy1 130.7(5) . . ?
C13 O3 Dy2 130.5(5) . . ?
Dy1 O3 Dy2 98.5(2) . . ?
C19 O4 Dy2 131.2(5) . 3_755 ?
C19 O4 Dy1 130.0(5) . . ?
Dy2 O4 Dy1 97.9(2) 3_755 . ?
Dy1 O5 Dy1 180.0 . 3_755 ?
Dy1 O5 Dy2 89.637(13) . 3_755 ?
Dy1 O5 Dy2 90.362(13) 3_755 3_755 ?
Dy1 O5 Dy2 90.364(13) . . ?
Dy1 O5 Dy2 89.637(13) 3_755 . ?
Dy2 O5 Dy2 180.0 3_755 . ?
C49' O6 C49 62(3) . . ?
C49' O6 Dy1 172(4) . . ?
C49 O6 Dy1 124.3(12) . . ?
O1 C1 C6 122.0(8) . . ?
O1 C1 C2 122.3(7) . . ?
C6 C1 C2 115.7(7) . . ?
C3 C2 C1 121.8(8) . . ?
C3 C2 S1 120.4(7) . . ?
C1 C2 S1 117.7(6) . . ?
C2 C3 C4 121.4(9) . . ?
C5 C4 C3 117.8(8) . . ?
C5 C4 C25 120.3(8) . . ?
C3 C4 C25 121.8(9) . . ?
C6 C5 C4 121.9(8) . . ?
C5 C6 C1 121.3(8) . . ?
C5 C6 S2 119.8(7) . . ?
C1 C6 S2 118.9(6) . . ?
O2 C7 C12 122.5(8) . . ?
O2 C7 C8 120.9(8) . . ?
C12 C7 C8 116.6(7) . . ?
C9 C8 C7 120.9(8) . . ?
C9 C8 S2 119.6(6) . . ?
C7 C8 S2 119.5(6) . . ?
C10 C9 C8 121.7(8) . . ?
C9 C10 C11 117.8(8) . . ?
C9 C10 C31 121.2(8) . . ?
C11 C10 C31 120.9(8) . . ?
C12 C11 C10 120.9(8) . . ?
C11 C12 C7 122.0(8) . . ?
C11 C12 S3 119.5(7) . 3_755 ?
C7 C12 S3 118.4(6) . 3_755 ?
O3 C13 C14 123.2(8) . . ?
O3 C13 C18 121.7(8) . . ?
C14 C13 C18 115.1(7) . . ?
C15 C14 C13 122.2(8) . . ?
C15 C14 S3 119.8(7) . . ?
C13 C14 S3 118.0(6) . . ?
C14 C15 C16 122.0(9) . . ?
C17 C16 C15 117.1(8) . . ?
C17 C16 C37 120.8(8) . . ?
C15 C16 C37 122.1(9) . . ?
C18 C17 C16 122.1(8) . . ?
C17 C18 C13 121.3(8) . . ?
C17 C18 S4 120.0(7) . . ?
C13 C18 S4 118.6(6) . . ?
O4 C19 C24 121.8(8) . . ?
O4 C19 C20 122.2(8) . . ?
C24 C19 C20 116.0(8) . . ?
C21 C20 C19 121.4(8) . . ?
C21 C20 S4 119.6(6) . . ?
C19 C20 S4 119.0(6) . . ?
C20 C21 C22 122.4(8) . . ?
C23 C22 C21 116.6(9) . . ?
C23 C22 C43 121.9(9) . . ?
C21 C22 C43 121.5(9) . . ?
C22 C23 C24 122.3(9) . . ?
C23 C24 C19 121.2(8) . . ?
C23 C24 S1 119.3(7) . 3_755 ?
C19 C24 S1 119.4(7) . 3_755 ?
C30 C25 C26 118.3(10) . . ?
C30 C25 C4 121.4(10) . . ?
C26 C25 C4 120.1(10) . . ?
C25 C26 C27 118.8(13) . . ?
C28 C27 C26 121.7(14) . . ?
C27 C28 C29 120.3(13) . . ?
C28 C29 C30 120.7(14) . . ?
C25 C30 C29 120.2(12) . . ?
C32 C31 C36 117.7(8) . . ?
C32 C31 C10 120.7(8) . . ?
C36 C31 C10 121.6(8) . . ?
C31 C32 C33 121.4(9) . . ?
C34 C33 C32 119.5(10) . . ?
C33 C34 C35 121.3(9) . . ?
C34 C35 C36 119.1(10) . . ?
C31 C36 C35 121.0(9) . . ?
C38 C37 C42 117.4(9) . . ?
C38 C37 C16 122.7(9) . . ?
C42 C37 C16 119.9(8) . . ?
C37 C38 C39 121.6(10) . . ?
C40 C39 C38 121.0(10) . . ?
C39 C40 C41 120.4(10) . . ?
C42 C41 C40 118.3(10) . . ?
C41 C42 C37 121.3(10) . . ?
C44' C43 C44 25(2) . . ?
C44' C43 C48 102(3) . . ?
C44 C43 C48 112(2) . . ?
C44' C43 C22 124(2) . . ?
C44 C43 C22 124.8(18) . . ?
C48 C43 C22 121.7(14) . . ?
C44' C43 C48' 122(3) . . ?
C44 C43 C48' 105(2) . . ?
C48 C43 C48' 61.2(18) . . ?
C22 C43 C48' 109.6(18) . . ?
C43 C44 C45 121(3) . . ?
C46 C45 C44 128(3) . . ?
C45 C46 C47 115(3) . . ?
C46 C47 C48 117(3) . . ?
C43 C48 C47 119(2) . . ?
C48' C47' C46' 114(4) . . ?
C47' C48' C43 118(3) . . ?
C51 O10 C51' 160(3) . . ?

loop_
_geom_bond_atom_site_label_1
_geom_bond_atom_site_label_2
_geom_bond_distance
_geom_bond_site_symmetry_2
_geom_bond_publ_flag
Dy1 O3 2.337(6) . ?
Dy1 O4 2.342(6) . ?
Dy1 O1 2.348(6) . ?
Dy1 O2 2.350(5) . ?
Dy1 O6 2.479(9) . ?
Dy1 O5 2.4906(4) . ?
Dy1 Cl2 2.637(5) . ?
Dy1 S2 2.884(2) . ?
Dy1 S4 2.899(2) . ?
Dy1 Dy2 3.5292(6) 3_755 ?
Dy1 Dy2 3.5517(6) . ?
Dy2 O4 2.339(6) 3_755 ?
Dy2 O2 2.343(6) 3_755 ?
Dy2 O3 2.352(6) . ?
Dy2 O1 2.354(5) . ?
Dy2 O5 2.5164(4) . ?
Dy2 O7 2.600(7) . ?
Dy2 Cl1 2.768(3) . ?
Dy2 S3 2.927(2) . ?
Dy2 S1 2.936(2) . ?
Dy2 Dy1 3.5293(6) 3_755 ?
Cl1 C50' 2.18(5) . ?
S1 C24 1.781(8) 3_755 ?
S1 C2 1.787(8) . ?
S2 C8 1.777(8) . ?
S2 C6 1.780(9) . ?
S3 C12 1.788(8) 3_755 ?
S3 C14 1.792(9) . ?
S4 C18 1.781(9) . ?
S4 C20 1.783(8) . ?
O1 C1 1.324(10) . ?
O2 C7 1.326(9) . ?
O2 Dy2 2.343(6) 3_755 ?
O3 C13 1.317(10) . ?
O4 C19 1.325(10) . ?
O4 Dy2 2.339(6) 3_755 ?
O5 Dy1 2.4906(4) 3_755 ?
O5 Dy2 2.5163(4) 3_755 ?
O6 C49' 0.74(4) . ?
O6 C49 1.48(3) . ?
C1 C6 1.412(11) . ?
C1 C2 1.417(12) . ?
C2 C3 1.370(12) . ?
C3 C4 1.383(13) . ?
C4 C5 1.381(13) . ?
C4 C25 1.499(13) . ?
C5 C6 1.373(12) . ?
C7 C12 1.401(12) . ?
C7 C8 1.414(12) . ?
C8 C9 1.390(12) . ?
C9 C10 1.377(12) . ?
C10 C11 1.409(12) . ?
C10 C31 1.485(11) . ?
C11 C12 1.373(12) . ?
C12 S3 1.788(8) 3_755 ?
C13 C14 1.404(12) . ?
C13 C18 1.435(12) . ?
C14 C15 1.378(12) . ?
C15 C16 1.391(13) . ?
C16 C17 1.381(13) . ?
C16 C37 1.479(11) . ?
C17 C18 1.380(12) . ?
C19 C24 1.405(12) . ?
C19 C20 1.413(12) . ?
C20 C21 1.382(12) . ?
C21 C22 1.387(13) . ?
C22 C23 1.385(13) . ?
C22 C43 1.486(15) . ?
C23 C24 1.393(12) . ?
C24 S1 1.781(8) 3_755 ?
C25 C30 1.361(16) . ?
C25 C26 1.401(17) . ?
C26 C27 1.410(16) . ?
C27 C28 1.32(2) . ?
C28 C29 1.34(2) . ?
C29 C30 1.407(16) . ?
C31 C32 1.389(13) . ?
C31 C36 1.395(14) . ?
C32 C33 1.390(14) . ?
C33 C34 1.362(16) . ?
C34 C35 1.376(15) . ?
C35 C36 1.396(14) . ?
C37 C38 1.350(14) . ?
C37 C42 1.427(14) . ?
C38 C39 1.407(14) . ?
C39 C40 1.314(15) . ?
C40 C41 1.428(16) . ?
C41 C42 1.374(14) . ?
C43 C44' 1.28(5) . ?
C43 C44 1.34(4) . ?
C43 C48 1.44(3) . ?
C43 C48' 1.53(4) . ?
C44 C45 1.40(4) . ?
C45 C46 1.29(3) . ?
C46 C47 1.35(4) . ?
C47 C48 1.50(4) . ?
C46' C47' 1.47(6) . ?
C47' C48' 1.41(5) . ?
O9 C50 1.47(5) . ?
O10 C51 1.24(5) . ?
O10 C51' 1.64(5) . ?
O11 C52 1.60(3) . ?
